data_4104892
loop_
_publ_author_name
'Israel Fern\'andez'
'C. Adam Dyker'
'Alan DeHope'
'Bruno Donnadieu'
'Gernot Frenking'
'Guy Bertrand'

_publ_section_title
;
 Exocyclic Delocalization at the Expense of Aromaticity in
 3,5-bis(\p-Donor) Substituted Pyrazolium Ions and Corresponding Cyclic
 Bent Allenes
;
_journal_name_full 'Journal of the American Chemical Society'
_journal_page_first 11875
_journal_page_last 11881
_journal_paper_doi 10.1021/ja903396e
_journal_volume 131
_journal_year 2009
_chemical_formula_sum 'C19 H23 B F4 N4'
_chemical_formula_weight 394.22
_chemical_name_systematic
;
 ?
;
_space_group_IT_number 14
_symmetry_cell_setting monoclinic
_symmetry_space_group_name_Hall '-P 2yn'
_symmetry_space_group_name_H-M 'P 1 21/n 1'
_atom_sites_solution_hydrogens geom
_atom_sites_solution_primary direct
_atom_sites_solution_secondary difmap
_audit_creation_method SHELXL-97
_cell_angle_alpha 90.00
_cell_angle_beta 107.826(2)
_cell_angle_gamma 90.00
_cell_formula_units_Z 4
_cell_length_a 9.6443(4)
_cell_length_b 16.8924(8)
_cell_length_c 12.6854(6)
_cell_measurement_reflns_used 8860
_cell_measurement_temperature 100(2)
_cell_measurement_theta_max 0.00
_cell_measurement_theta_min 0.00
_cell_volume 1967.43(16)
_computing_cell_refinement 'Bruker SMART'
_computing_data_collection 'Bruker SMART'
_computing_data_reduction 'Bruker SAINT'
_computing_molecular_graphics 'Bruker SHELXTL'
_computing_publication_material 'Bruker SHELXTL'
_computing_structure_refinement 'SHELXL-97 (Sheldrick, 1997)'
_computing_structure_solution 'Bruker SHELXTL'
_diffrn_ambient_temperature 100(2)
_diffrn_measured_fraction_theta_full 0.716
_diffrn_measured_fraction_theta_max 0.716
_diffrn_measurement_device_type 'CCD area detector'
_diffrn_measurement_method 'phi and omega scans'
_diffrn_radiation_monochromator graphite
_diffrn_radiation_source 'fine-focus sealed tube'
_diffrn_radiation_type MoK\a
_diffrn_radiation_wavelength 0.71073
_diffrn_reflns_av_R_equivalents 0.0264
_diffrn_reflns_av_sigmaI/netI 0.0310
_diffrn_reflns_limit_h_max 14
_diffrn_reflns_limit_h_min -14
_diffrn_reflns_limit_k_max 24
_diffrn_reflns_limit_k_min -25
_diffrn_reflns_limit_l_max 18
_diffrn_reflns_limit_l_min -18
_diffrn_reflns_number 23816
_diffrn_reflns_theta_full 32.03
_diffrn_reflns_theta_max 32.03
_diffrn_reflns_theta_min 2.07
_exptl_absorpt_coefficient_mu 0.107
_exptl_absorpt_correction_T_max 0.9894
_exptl_absorpt_correction_T_min 0.9739
_exptl_absorpt_correction_type none
_exptl_crystal_density_diffrn 1.331
_exptl_crystal_density_meas 0
_exptl_crystal_F_000 824
_exptl_crystal_size_max 0.25
_exptl_crystal_size_mid 0.16
_exptl_crystal_size_min 0.10
_refine_diff_density_max 0.332
_refine_diff_density_min -0.168
_refine_diff_density_rms 0.041
_refine_ls_extinction_method none
_refine_ls_goodness_of_fit_ref 1.067
_refine_ls_hydrogen_treatment mixed
_refine_ls_matrix_type full
_refine_ls_number_parameters 294
_refine_ls_number_reflns 4895
_refine_ls_number_restraints 0
_refine_ls_restrained_S_all 1.067
_refine_ls_R_factor_all 0.0528
_refine_ls_R_factor_gt 0.0417
_refine_ls_shift/su_max 0.000
_refine_ls_shift/su_mean 0.000
_refine_ls_structure_factor_coef Fsqd
_refine_ls_weighting_details 'calc w=1/[\s^2^(Fo^2^)+(0.0776P)^2^+0.1445P] where P=(Fo^2^+2Fc^2^)/3'
_refine_ls_weighting_scheme calc
_refine_ls_wR_factor_gt 0.1220
_refine_ls_wR_factor_ref 0.1288
_reflns_number_gt 3941
_reflns_number_total 4895
_reflns_threshold_expression >2sigma(I)
_cod_data_source_file ja903396e_si_001.cif
_cod_data_source_block gb638_final
_cod_original_cell_volume 1967.43(15)
_cod_database_code 4104892

loop_
_symmetry_equiv_pos_as_xyz
'x, y, z'
'-x+1/2, y+1/2, -z+1/2'
'-x, -y, -z'
'x-1/2, -y-1/2, z-1/2'

loop_
_atom_site_label
_atom_site_type_symbol
_atom_site_fract_x
_atom_site_fract_y
_atom_site_fract_z
_atom_site_U_iso_or_equiv
_atom_site_adp_type
_atom_site_occupancy
_atom_site_symmetry_multiplicity
_atom_site_calc_flag
_atom_site_refinement_flags
_atom_site_disorder_assembly
_atom_site_disorder_group
N1 N 0.28776(10) 0.13575(5) 0.41747(7) 0.01620(17) Uani 1 1 d . . .
N2 N 0.35168(10) 0.21194(5) 0.45573(7) 0.01613(17) Uani 1 1 d . . .
N3 N 0.04827(11) 0.08312(6) 0.36557(9) 0.0221(2) Uani 1 1 d . . .
N4 N 0.26762(11) 0.32803(6) 0.52343(9) 0.0219(2) Uani 1 1 d . . .
C1 C 0.11180(11) 0.21502(6) 0.44640(9) 0.0189(2) Uani 1 1 d . . .
H1 H 0.0204 0.2333 0.4503 0.023 Uiso 1 1 calc R . .
C2 C 0.14131(11) 0.14151(6) 0.40830(9) 0.01750(19) Uani 1 1 d . . .
C3 C 0.24274(11) 0.25634(6) 0.47751(8) 0.01733(19) Uani 1 1 d . . .
C4 C -0.10683(13) 0.09629(8) 0.34708(12) 0.0280(3) Uani 1 1 d . . .
H4A H -0.1273 0.0948 0.4181 0.042 Uiso 1 1 calc R . .
H4B H -0.1629 0.0548 0.2984 0.042 Uiso 1 1 calc R . .
H4C H -0.1345 0.1481 0.3123 0.042 Uiso 1 1 calc R . .
C5 C 0.09506(14) 0.00161(7) 0.35643(12) 0.0275(2) Uani 1 1 d . . .
H5A H 0.0950 -0.0084 0.2803 0.041 Uiso 1 1 calc R . .
H5B H 0.0279 -0.0352 0.3756 0.041 Uiso 1 1 calc R . .
H5C H 0.1936 -0.0061 0.4073 0.041 Uiso 1 1 calc R . .
C6 C 0.14866(14) 0.36532(8) 0.55457(11) 0.0273(2) Uani 1 1 d . . .
H6A H 0.0661 0.3746 0.4880 0.041 Uiso 1 1 calc R . .
H6B H 0.1821 0.4159 0.5914 0.041 Uiso 1 1 calc R . .
H6C H 0.1183 0.3304 0.6051 0.041 Uiso 1 1 calc R . .
C7 C 0.38629(14) 0.37938(7) 0.51692(12) 0.0270(2) Uani 1 1 d . . .
H7A H 0.4489 0.3506 0.4821 0.040 Uiso 1 1 calc R . .
H7B H 0.4436 0.3958 0.5917 0.040 Uiso 1 1 calc R . .
H7C H 0.3460 0.4263 0.4727 0.040 Uiso 1 1 calc R . .
C8 C 0.33400(11) 0.10376(6) 0.32776(9) 0.01644(19) Uani 1 1 d . . .
C9 C 0.25723(13) 0.12183(6) 0.21939(9) 0.0200(2) Uani 1 1 d . . .
H9 H 0.1759 0.1566 0.2034 0.024 Uiso 1 1 calc R . .
C10 C 0.30007(14) 0.08870(7) 0.13372(10) 0.0239(2) Uani 1 1 d . . .
H10 H 0.2471 0.0998 0.0588 0.029 Uiso 1 1 calc R . .
C11 C 0.42154(13) 0.03912(7) 0.15900(10) 0.0240(2) Uani 1 1 d . . .
H11 H 0.4506 0.0161 0.1007 0.029 Uiso 1 1 calc R . .
C12 C 0.49979(12) 0.02309(7) 0.26733(11) 0.0238(2) Uani 1 1 d . . .
H12 H 0.5836 -0.0098 0.2834 0.029 Uiso 1 1 calc R . .
C13 C 0.45607(12) 0.05522(6) 0.35374(9) 0.0198(2) Uani 1 1 d . . .
H13 H 0.5088 0.0441 0.4287 0.024 Uiso 1 1 calc R . .
C14 C 0.49351(11) 0.20346(6) 0.53672(8) 0.01562(18) Uani 1 1 d . . .
C15 C 0.50404(13) 0.17866(7) 0.64362(9) 0.0202(2) Uani 1 1 d . . .
H15 H 0.4190 0.1713 0.6653 0.024 Uiso 1 1 calc R . .
C16 C 0.64078(14) 0.16492(7) 0.71772(10) 0.0256(2) Uani 1 1 d . . .
H16 H 0.6495 0.1473 0.7906 0.031 Uiso 1 1 calc R . .
C17 C 0.76543(14) 0.17670(8) 0.68650(12) 0.0282(2) Uani 1 1 d . . .
H17 H 0.8588 0.1671 0.7378 0.034 Uiso 1 1 calc R . .
C18 C 0.75296(12) 0.20247(8) 0.58023(12) 0.0265(2) Uani 1 1 d . . .
H18 H 0.8383 0.2111 0.5593 0.032 Uiso 1 1 calc R . .
C19 C 0.61705(12) 0.21582(7) 0.50416(9) 0.0204(2) Uani 1 1 d . . .
H19 H 0.6085 0.2331 0.4312 0.024 Uiso 1 1 calc R . .
B1 B 0.22586(14) 0.12469(8) 0.81668(12) 0.0236(3) Uani 1 1 d . . .
F1A F 0.2016(5) 0.1099(3) 0.7002(4) 0.0231(6) Uani 0.50 1 d P A 1
F2A F 0.0962(12) 0.1290(7) 0.8420(9) 0.0390(18) Uani 0.50 1 d P A 1
F3A F 0.2936(6) 0.1967(3) 0.8479(5) 0.0471(15) Uani 0.50 1 d P A 1
F4A F 0.3150(7) 0.0656(4) 0.8702(5) 0.0733(19) Uani 0.50 1 d P A 1
F1B F 0.1913(8) 0.1175(4) 0.7085(6) 0.0605(18) Uani 0.50 1 d P A 2
F2B F 0.0994(11) 0.1211(6) 0.8463(7) 0.0274(13) Uani 0.50 1 d P A 2
F3B F 0.3078(7) 0.1917(4) 0.8517(6) 0.0578(17) Uani 0.50 1 d P A 2
F4B F 0.3088(6) 0.0600(2) 0.8735(3) 0.0360(10) Uani 0.50 1 d P A 2

loop_
_atom_site_aniso_label
_atom_site_aniso_U_11
_atom_site_aniso_U_22
_atom_site_aniso_U_33
_atom_site_aniso_U_23
_atom_site_aniso_U_13
_atom_site_aniso_U_12
N1 0.0141(4) 0.0166(4) 0.0179(4) -0.0030(3) 0.0049(3) -0.0010(3)
N2 0.0139(4) 0.0159(4) 0.0176(4) -0.0024(3) 0.0034(3) 0.0008(3)
N3 0.0161(4) 0.0220(5) 0.0285(5) -0.0025(3) 0.0072(4) -0.0020(3)
N4 0.0191(4) 0.0193(4) 0.0268(5) -0.0042(3) 0.0064(4) 0.0026(3)
C1 0.0150(4) 0.0214(5) 0.0207(5) -0.0009(3) 0.0061(4) 0.0016(3)
C2 0.0141(4) 0.0208(5) 0.0175(4) 0.0005(3) 0.0048(4) 0.0004(3)
C3 0.0157(4) 0.0181(5) 0.0176(4) 0.0004(3) 0.0042(4) 0.0030(3)
C4 0.0155(5) 0.0335(6) 0.0349(7) -0.0031(5) 0.0076(5) -0.0036(4)
C5 0.0255(5) 0.0200(5) 0.0377(7) -0.0022(4) 0.0107(5) -0.0039(4)
C6 0.0228(5) 0.0273(6) 0.0304(6) -0.0077(4) 0.0061(5) 0.0080(4)
C7 0.0201(5) 0.0196(5) 0.0382(7) -0.0048(4) 0.0045(5) -0.0004(4)
C8 0.0170(4) 0.0145(4) 0.0188(4) -0.0014(3) 0.0070(4) -0.0002(3)
C9 0.0223(5) 0.0175(5) 0.0200(5) -0.0003(3) 0.0063(4) 0.0017(4)
C10 0.0296(6) 0.0236(5) 0.0202(5) -0.0018(4) 0.0102(5) -0.0024(4)
C11 0.0272(5) 0.0206(5) 0.0303(6) -0.0053(4) 0.0178(5) -0.0048(4)
C12 0.0214(5) 0.0177(5) 0.0376(6) -0.0015(4) 0.0167(5) 0.0005(4)
C13 0.0176(4) 0.0173(5) 0.0254(5) 0.0017(4) 0.0080(4) 0.0022(3)
C14 0.0135(4) 0.0148(4) 0.0174(4) -0.0008(3) 0.0029(4) 0.0013(3)
C15 0.0227(5) 0.0183(5) 0.0186(5) 0.0002(3) 0.0049(4) -0.0014(4)
C16 0.0302(6) 0.0189(5) 0.0211(5) 0.0007(4) -0.0020(5) 0.0003(4)
C17 0.0197(5) 0.0209(5) 0.0339(6) -0.0076(4) -0.0067(5) 0.0045(4)
C18 0.0148(4) 0.0259(6) 0.0380(7) -0.0097(5) 0.0069(5) -0.0002(4)
C19 0.0172(4) 0.0214(5) 0.0236(5) -0.0033(4) 0.0077(4) -0.0011(3)
B1 0.0170(5) 0.0271(6) 0.0274(6) -0.0045(5) 0.0077(5) -0.0024(4)
F1A 0.0207(10) 0.0335(11) 0.0167(13) 0.0000(8) 0.0083(10) -0.0031(8)
F2A 0.017(2) 0.049(3) 0.051(4) -0.018(2) 0.011(2) 0.0031(18)
F3A 0.043(2) 0.0290(16) 0.083(4) -0.0314(18) 0.039(2) -0.0239(13)
F4A 0.038(2) 0.104(4) 0.075(4) 0.005(3) 0.014(2) 0.037(2)
F1B 0.056(3) 0.102(4) 0.0289(16) -0.0154(18) 0.0198(17) -0.034(2)
F2B 0.019(3) 0.040(2) 0.0255(19) -0.0019(15) 0.0089(16) -0.0069(16)
F3B 0.0371(19) 0.074(3) 0.050(3) -0.005(2) -0.0049(18) -0.0251(19)
F4B 0.060(3) 0.0246(12) 0.0294(15) 0.0085(10) 0.0229(16) 0.0235(12)

loop_
_atom_type_symbol
_atom_type_description
_atom_type_scat_dispersion_real
_atom_type_scat_dispersion_imag
_atom_type_scat_source
C C 0.0033 0.0016 'International Tables Vol C Tables 4.2.6.8 and 6.1.1.4'
H H 0.0000 0.0000 'International Tables Vol C Tables 4.2.6.8 and 6.1.1.4'
B B 0.0013 0.0007 'International Tables Vol C Tables 4.2.6.8 and 6.1.1.4'
N N 0.0061 0.0033 'International Tables Vol C Tables 4.2.6.8 and 6.1.1.4'
F F 0.0171 0.0103 'International Tables Vol C Tables 4.2.6.8 and 6.1.1.4'

loop_
_geom_angle_atom_site_label_1
_geom_angle_atom_site_label_2
_geom_angle_atom_site_label_3
_geom_angle
C2 N1 N2 106.56(8)
C2 N1 C8 120.78(9)
N2 N1 C8 113.20(7)
C3 N2 C14 121.51(8)
C3 N2 N1 106.10(8)
C14 N2 N1 111.36(8)
C2 N3 C4 118.84(10)
C2 N3 C5 122.88(10)
C4 N3 C5 117.16(10)
C3 N4 C7 123.70(9)
C3 N4 C6 117.21(10)
C7 N4 C6 116.90(9)
C3 C1 C2 106.36(8)
N3 C2 N1 121.67(9)
N3 C2 C1 128.14(9)
N1 C2 C1 110.17(9)
N4 C3 N2 122.18(9)
N4 C3 C1 127.33(9)
N2 C3 C1 110.49(9)
C9 C8 C13 121.58(9)
C9 C8 N1 119.97(9)
C13 C8 N1 118.45(9)
C8 C9 C10 119.41(10)
C9 C10 C11 119.38(11)
C12 C11 C10 120.83(9)
C11 C12 C13 120.08(10)
C8 C13 C12 118.69(10)
C19 C14 C15 121.36(10)
C19 C14 N2 118.98(9)
C15 C14 N2 119.55(8)
C16 C15 C14 118.79(10)
C15 C16 C17 120.63(11)
C18 C17 C16 119.79(12)
C17 C18 C19 120.62(10)
C18 C19 C14 118.79(10)
F1B B1 F4A 111.9(4)
F1B B1 F3B 110.5(5)
F4A B1 F3B 103.4(5)
F1B B1 F3A 109.2(4)
F4A B1 F3A 109.5(4)
F3B B1 F3A 6.5(5)
F1B B1 F2B 108.4(5)
F4A B1 F2B 108.0(5)
F3B B1 F2B 114.6(5)
F3A B1 F2B 109.8(5)
F1B B1 F2A 106.7(6)
F4A B1 F2A 113.7(5)
F3B B1 F2A 110.7(6)
F3A B1 F2A 105.6(6)
F2B B1 F2A 5.9(8)
F1B B1 F4B 112.6(3)
F4A B1 F4B 4.6(5)
F3B B1 F4B 107.0(4)
F3A B1 F4B 113.0(4)
F2B B1 F4B 103.7(4)
F2A B1 F4B 109.4(5)
F1B B1 F1A 6.8(4)
F4A B1 F1A 105.3(3)
F3B B1 F1A 111.7(4)
F3A B1 F1A 111.1(3)
F2B B1 F1A 112.9(5)
F2A B1 F1A 111.8(5)
F4B B1 F1A 106.1(2)

loop_
_geom_bond_atom_site_label_1
_geom_bond_atom_site_label_2
_geom_bond_distance
N1 C2 1.3847(12)
N1 N2 1.4453(12)
N1 C8 1.4480(12)
N2 C3 1.3857(12)
N2 C14 1.4445(14)
N3 C2 1.3319(15)
N3 C4 1.4585(15)
N3 C5 1.4646(16)
N4 C3 1.3335(15)
N4 C7 1.4584(15)
N4 C6 1.4652(13)
C1 C3 1.3902(15)
C1 C2 1.3932(15)
C8 C9 1.3813(16)
C8 C13 1.3891(14)
C9 C10 1.3928(14)
C10 C11 1.3952(17)
C11 C12 1.3771(19)
C12 C13 1.3988(14)
C14 C19 1.3911(13)
C14 C15 1.3930(14)
C15 C16 1.3848(18)
C16 C17 1.3903(18)
C17 C18 1.386(2)
C18 C19 1.3877(17)
B1 F1B 1.314(8)
B1 F4A 1.356(6)
B1 F3B 1.374(7)
B1 F3A 1.381(5)
B1 F2B 1.383(9)
B1 F2A 1.385(10)
B1 F4B 1.415(4)
B1 F1A 1.445(6)
